data_4063693
loop_
_publ_author_name
'Saito, Shinichi'
'Saika, Mitsuya'
'Yamasaki, Ryu'
'Azumaya, Isao'
'Masu, Hyuma'

_publ_section_title
;
 Synthesis and Structure of Dinuclear Silver(I) and Palladium(II)
 Complexes of 2,7-Bis(methylene)naphthalene-Bridged Bis-N-Heterocyclic
 Carbene Ligands
;
_journal_issue 6
_journal_name_full Organometallics
_journal_page_first 1366
_journal_paper_doi 10.1021/om1008583
_journal_volume 30
_journal_year 2011
_chemical_formula_moiety 'C84 H96 N8 Ag2, Ag2 Br4'
_chemical_formula_sum 'C84 H96 Ag4 Br4 N8'
_chemical_formula_weight 1968.81
_chemical_name_systematic
;
 ?
;
_space_group_IT_number 2
_symmetry_cell_setting triclinic
_symmetry_space_group_name_Hall '-P 1'
_symmetry_space_group_name_H-M 'P -1'
_atom_sites_solution_hydrogens geom
_atom_sites_solution_primary direct
_atom_sites_solution_secondary difmap
_audit_creation_method SHELXL-97
_cell_angle_alpha 79.751(4)
_cell_angle_beta 82.072(4)
_cell_angle_gamma 85.325(4)
_cell_formula_units_Z 1
_cell_length_a 11.448(4)
_cell_length_b 13.642(5)
_cell_length_c 14.698(6)
_cell_measurement_reflns_used 3007
_cell_measurement_temperature 100
_cell_measurement_theta_max 24.80
_cell_measurement_theta_min 2.25
_cell_volume 2233.4(15)
_computing_cell_refinement 'Bruker SMART'
_computing_data_collection 'Bruker SMART'
_computing_data_reduction 'Bruker SAINT'
_computing_molecular_graphics 'Bruker SHELXTL'
_computing_publication_material 'Bruker SHELXTL'
_computing_structure_refinement 'SHELXL-97 (Sheldrick, 1997)'
_computing_structure_solution 'SHELXS-97 (Sheldrick, 1990)'
_diffrn_ambient_temperature 100
_diffrn_detector_area_resol_mean 8.333
_diffrn_measured_fraction_theta_full 0.983
_diffrn_measured_fraction_theta_max 0.955
_diffrn_measurement_device_type 'Bruker APexII CCD area detector'
_diffrn_measurement_method 'phi and omega scans'
_diffrn_radiation_monochromator graphite
_diffrn_radiation_source 'fine-focus sealed tube'
_diffrn_radiation_type MoK\a
_diffrn_radiation_wavelength 0.71073
_diffrn_reflns_av_R_equivalents 0.0492
_diffrn_reflns_av_sigmaI/netI 0.1292
_diffrn_reflns_limit_h_max 14
_diffrn_reflns_limit_h_min -14
_diffrn_reflns_limit_k_max 17
_diffrn_reflns_limit_k_min -15
_diffrn_reflns_limit_l_max 18
_diffrn_reflns_limit_l_min -18
_diffrn_reflns_number 15687
_diffrn_reflns_theta_full 25.00
_diffrn_reflns_theta_max 26.63
_diffrn_reflns_theta_min 1.80
_exptl_absorpt_coefficient_mu 2.697
_exptl_absorpt_correction_T_max 0.8770
_exptl_absorpt_correction_T_min 0.6146
_exptl_absorpt_correction_type empirical
_exptl_absorpt_process_details 'SADABS Sheldrick 1996'
_exptl_crystal_colour colourless
_exptl_crystal_density_diffrn 1.464
_exptl_crystal_density_method 'not measured'
_exptl_crystal_description prism
_exptl_crystal_F_000 984
_exptl_crystal_size_max 0.20
_exptl_crystal_size_mid 0.20
_exptl_crystal_size_min 0.05
_platon_squeeze_details
;
;
_refine_diff_density_max 1.857
_refine_diff_density_min -2.610
_refine_diff_density_rms 0.218
_refine_ls_extinction_method none
_refine_ls_goodness_of_fit_ref 1.316
_refine_ls_hydrogen_treatment constr
_refine_ls_matrix_type full
_refine_ls_number_parameters 459
_refine_ls_number_reflns 8965
_refine_ls_number_restraints 0
_refine_ls_restrained_S_all 1.316
_refine_ls_R_factor_all 0.1585
_refine_ls_R_factor_gt 0.0882
_refine_ls_shift/su_max 0.000
_refine_ls_shift/su_mean 0.000
_refine_ls_structure_factor_coef Fsqd
_refine_ls_weighting_details 'calc w=1/[\s^2^(Fo^2^)+(0.1000P)^2^+0.0000P] where P=(Fo^2^+2Fc^2^)/3'
_refine_ls_weighting_scheme calc
_refine_ls_wR_factor_gt 0.2381
_refine_ls_wR_factor_ref 0.2555
_reflns_number_gt 4755
_reflns_number_total 8965
_reflns_threshold_expression >2sigma(I)
_cod_data_source_file om1008583_si_002.cif
_cod_data_source_block a0605082mas(5a)
_cod_depositor_comments
;
The following automatic conversions were performed:

'_symmetry_cell_setting' value 'Triclinic' changed to 'triclinic'
according to /home/saulius/struct/CIF-dictionaries/cif_core.dic
dictionary named 'cif_core.dic' version 2.4.1 from 2010-06-29.

Automatic conversion script
Id: cif_fix_values 1715 2011-07-08 13:25:40Z adriana 
;
_cod_original_cell_volume 2233.3(14)
_cod_original_sg_symbol_H-M P-1
_cod_database_code 4063693

loop_
_symmetry_equiv_pos_as_xyz
'x, y, z'
'-x, -y, -z'

loop_
_atom_site_label
_atom_site_type_symbol
_atom_site_fract_x
_atom_site_fract_y
_atom_site_fract_z
_atom_site_U_iso_or_equiv
_atom_site_adp_type
_atom_site_occupancy
_atom_site_symmetry_multiplicity
_atom_site_calc_flag
_atom_site_refinement_flags
C28 C 0.5085(9) 0.6667(8) 0.7637(7) 0.027(3) Uani 1 1 d .
N3 N 0.4271(7) 0.6174(7) 0.7354(6) 0.026(2) Uani 1 1 d .
Ag1 Ag 0.30926(6) 0.33870(7) 0.27782(5) 0.0252(3) Uani 1 1 d .
Ag2 Ag 0.09219(9) 0.45524(10) 0.90888(8) 0.0602(4) Uani 1 1 d .
Br2 Br 0.21129(10) 0.37300(11) 0.78180(8) 0.0416(4) Uani 1 1 d .
N2 N 0.0654(7) 0.4449(7) 0.3154(6) 0.026(2) Uani 1 1 d .
N4 N 0.4474(7) 0.7182(7) 0.8267(6) 0.023(2) Uani 1 1 d .
N1 N 0.0572(7) 0.2899(7) 0.3772(6) 0.025(2) Uani 1 1 d .
C11 C 0.2720(10) 0.2446(10) 0.5514(8) 0.038(3) Uani 1 1 d .
H11A H 0.3174 0.1844 0.5771 0.057 Uiso 1 1 calc R
H11B H 0.2763 0.2970 0.5883 0.057 Uiso 1 1 calc R
H11C H 0.3051 0.2675 0.4866 0.057 Uiso 1 1 calc R
C30 C 0.3185(9) 0.6333(9) 0.7836(7) 0.029(3) Uani 1 1 d .
H30 H 0.2479 0.6035 0.7788 0.035 Uiso 1 1 calc R
C29 C 0.3303(9) 0.6989(9) 0.8390(8) 0.034(3) Uani 1 1 d .
H29 H 0.2693 0.7266 0.8791 0.041 Uiso 1 1 calc R
C31 C 0.5030(8) 0.7825(10) 0.8754(8) 0.032(3) Uani 1 1 d .
C33 C 0.5599(11) 0.9426(12) 0.8858(10) 0.054(4) Uani 1 1 d .
H33 H 0.5664 1.0115 0.8613 0.065 Uiso 1 1 calc R
C32 C 0.5049(9) 0.8831(10) 0.8366(8) 0.036(3) Uani 1 1 d .
C36 C 0.5463(9) 0.7412(9) 0.9574(8) 0.029(3) Uani 1 1 d .
C34 C 0.6046(10) 0.9043(12) 0.9683(9) 0.048(4) Uani 1 1 d .
H34 H 0.6393 0.9468 1.0004 0.058 Uiso 1 1 calc R
C35 C 0.5984(10) 0.8036(11) 1.0040(8) 0.039(3) Uani 1 1 d .
H35 H 0.6297 0.7768 1.0604 0.046 Uiso 1 1 calc R
C38 C 0.5547(13) 0.9462(12) 0.6673(9) 0.060(4) Uani 1 1 d .
H38A H 0.5991 1.0015 0.6764 0.090 Uiso 1 1 calc R
H38B H 0.5206 0.9642 0.6086 0.090 Uiso 1 1 calc R
H38C H 0.6080 0.8865 0.6652 0.090 Uiso 1 1 calc R
C37 C 0.4550(11) 0.9250(11) 0.7488(9) 0.044(3) Uani 1 1 d .
H37 H 0.4053 0.8741 0.7345 0.053 Uiso 1 1 calc R
C1 C 0.1289(9) 0.3601(10) 0.3231(7) 0.029(3) Uani 1 1 d .
C40 C 0.5390(10) 0.6340(9) 0.9994(7) 0.035(3) Uani 1 1 d .
H40 H 0.4890 0.6034 0.9626 0.042 Uiso 1 1 calc R
C3 C -0.0466(9) 0.4358(11) 0.3619(7) 0.033(3) Uani 1 1 d .
H3 H -0.1071 0.4871 0.3672 0.039 Uiso 1 1 calc R
C2 C -0.0521(9) 0.3393(11) 0.3977(8) 0.035(3) Uani 1 1 d .
H2 H -0.1201 0.3089 0.4321 0.042 Uiso 1 1 calc R
C42 C 0.6642(9) 0.5822(10) 0.9883(9) 0.042(3) Uani 1 1 d .
H42A H 0.6948 0.5892 0.9219 0.063 Uiso 1 1 calc R
H42B H 0.6605 0.5112 1.0151 0.063 Uiso 1 1 calc R
H42C H 0.7167 0.6133 1.0207 0.063 Uiso 1 1 calc R
C41 C 0.4847(12) 0.6133(11) 1.1012(9) 0.054(4) Uani 1 1 d .
H41A H 0.5331 0.6408 1.1395 0.081 Uiso 1 1 calc R
H41B H 0.4815 0.5411 1.1220 0.081 Uiso 1 1 calc R
H41C H 0.4046 0.6448 1.1074 0.081 Uiso 1 1 calc R
C4 C 0.0877(9) 0.1875(10) 0.4009(8) 0.031(3) Uani 1 1 d .
C9 C 0.0805(10) 0.1248(10) 0.3359(8) 0.034(3) Uani 1 1 d .
C8 C 0.1106(9) 0.0260(10) 0.3569(8) 0.035(3) Uani 1 1 d .
H8 H 0.1049 -0.0175 0.3140 0.042 Uiso 1 1 calc R
C5 C 0.1285(10) 0.1512(10) 0.4870(8) 0.036(3) Uani 1 1 d .
C10 C 0.1412(10) 0.2205(10) 0.5547(8) 0.036(3) Uani 1 1 d .
H10 H 0.0963 0.2848 0.5340 0.043 Uiso 1 1 calc R
C6 C 0.1596(9) 0.0519(10) 0.5053(8) 0.033(3) Uani 1 1 d .
H6 H 0.1885 0.0254 0.5627 0.040 Uiso 1 1 calc R
C7 C 0.1507(10) -0.0110(10) 0.4442(9) 0.039(3) Uani 1 1 d .
H7 H 0.1717 -0.0802 0.4604 0.047 Uiso 1 1 calc R
C12 C 0.0920(11) 0.1831(11) 0.6523(9) 0.049(4) Uani 1 1 d .
H12A H 0.0097 0.1669 0.6542 0.074 Uiso 1 1 calc R
H12B H 0.0952 0.2345 0.6905 0.074 Uiso 1 1 calc R
H12C H 0.1384 0.1230 0.6767 0.074 Uiso 1 1 calc R
C15 C -0.0713(11) 0.1129(11) 0.2244(9) 0.048(4) Uani 1 1 d .
H15A H -0.0447 0.0456 0.2128 0.072 Uiso 1 1 calc R
H15B H -0.1053 0.1505 0.1700 0.072 Uiso 1 1 calc R
H15C H -0.1312 0.1084 0.2792 0.072 Uiso 1 1 calc R
C13 C 0.0360(10) 0.1674(11) 0.2422(8) 0.039(3) Uani 1 1 d .
H13 H 0.0103 0.2392 0.2425 0.047 Uiso 1 1 calc R
C14 C 0.1390(11) 0.1622(13) 0.1615(9) 0.061(5) Uani 1 1 d .
H14A H 0.2129 0.1766 0.1817 0.092 Uiso 1 1 calc R
H14B H 0.1221 0.2116 0.1070 0.092 Uiso 1 1 calc R
H14C H 0.1466 0.0953 0.1450 0.092 Uiso 1 1 calc R
C18 C 0.2240(8) 0.5449(9) 0.4017(7) 0.024(3) Uani 1 1 d .
H18 H 0.2034 0.4788 0.4277 0.029 Uiso 1 1 calc R
C19 C 0.2952(8) 0.5959(9) 0.4476(7) 0.025(3) Uani 1 1 d .
C20 C 0.3388(8) 0.5504(9) 0.5321(7) 0.022(2) Uani 1 1 d .
H20 H 0.3234 0.4830 0.5578 0.027 Uiso 1 1 calc R
C21 C 0.4034(9) 0.6038(9) 0.5767(7) 0.028(3) Uani 1 1 d .
C22 C 0.4283(9) 0.7028(9) 0.5395(8) 0.034(3) Uani 1 1 d .
H22 H 0.4725 0.7391 0.5709 0.040 Uiso 1 1 calc R
C23 C 0.3874(11) 0.7480(10) 0.4551(9) 0.042(3) Uani 1 1 d .
H23 H 0.4058 0.8147 0.4292 0.051 Uiso 1 1 calc R
C17 C 0.1841(9) 0.5923(10) 0.3180(7) 0.031(3) Uani 1 1 d .
C26 C 0.2092(11) 0.6902(9) 0.2814(8) 0.037(3) Uani 1 1 d .
H26 H 0.1780 0.7234 0.2267 0.044 Uiso 1 1 calc R
C24 C 0.3200(9) 0.6964(9) 0.4085(7) 0.028(3) Uani 1 1 d .
C25 C 0.2798(11) 0.7388(10) 0.3254(8) 0.039(3) Uani 1 1 d .
H25 H 0.3017 0.8041 0.2973 0.047 Uiso 1 1 calc R
C16 C 0.1103(9) 0.5380(9) 0.2666(8) 0.033(3) Uani 1 1 d .
H16A H 0.0423 0.5835 0.2487 0.039 Uiso 1 1 calc R
H16B H 0.1588 0.5252 0.2083 0.039 Uiso 1 1 calc R
C27 C 0.4508(9) 0.5510(9) 0.6666(7) 0.030(3) Uani 1 1 d .
H27A H 0.4113 0.4879 0.6903 0.036 Uiso 1 1 calc R
H27B H 0.5368 0.5350 0.6542 0.036 Uiso 1 1 calc R
Br1 Br 0.0631(2) 0.62950(17) 0.9604(2) 0.1456(13) Uani 1 1 d .
C39 C 0.3789(13) 1.0190(13) 0.7553(12) 0.080(5) Uani 1 1 d .
H39A H 0.3175 1.0070 0.8089 0.119 Uiso 1 1 calc R
H39B H 0.3419 1.0394 0.6981 0.119 Uiso 1 1 calc R
H39C H 0.4277 1.0719 0.7632 0.119 Uiso 1 1 calc R

loop_
_atom_site_aniso_label
_atom_site_aniso_U_11
_atom_site_aniso_U_22
_atom_site_aniso_U_33
_atom_site_aniso_U_23
_atom_site_aniso_U_13
_atom_site_aniso_U_12
C28 0.023(6) 0.032(7) 0.027(6) 0.002(5) -0.013(5) -0.008(5)
N3 0.008(4) 0.048(6) 0.023(5) -0.009(5) -0.008(3) -0.001(4)
Ag1 0.0118(4) 0.0434(6) 0.0217(4) -0.0050(4) -0.0053(3) -0.0042(4)
Ag2 0.0376(6) 0.0948(10) 0.0506(7) -0.0182(7) -0.0064(5) -0.0037(6)
Br2 0.0302(7) 0.0632(10) 0.0354(7) -0.0117(7) -0.0111(5) -0.0076(6)
N2 0.016(4) 0.040(6) 0.023(5) -0.006(5) -0.006(4) -0.007(4)
N4 0.012(4) 0.033(6) 0.024(5) -0.006(4) -0.003(3) 0.002(4)
N1 0.014(4) 0.040(7) 0.022(5) -0.005(5) 0.001(4) -0.007(4)
C11 0.034(7) 0.051(9) 0.029(6) -0.008(6) -0.005(5) -0.004(6)
C30 0.015(5) 0.049(8) 0.024(6) -0.004(6) -0.009(4) -0.002(5)
C29 0.018(6) 0.048(8) 0.036(7) -0.002(6) -0.009(5) 0.000(5)
C31 0.010(5) 0.053(9) 0.041(7) -0.034(7) 0.009(5) -0.002(5)
C33 0.039(8) 0.066(11) 0.063(10) -0.030(9) 0.005(7) -0.012(7)
C32 0.019(6) 0.056(10) 0.032(7) -0.010(7) 0.003(5) -0.007(6)
C36 0.015(5) 0.043(8) 0.033(6) -0.016(6) -0.010(5) 0.009(5)
C34 0.025(6) 0.083(12) 0.044(8) -0.034(8) -0.001(6) 0.004(7)
C35 0.032(7) 0.060(10) 0.027(6) -0.013(7) -0.005(5) -0.002(6)
C38 0.054(9) 0.077(12) 0.031(7) 0.023(8) 0.009(6) 0.003(8)
C37 0.035(7) 0.049(9) 0.046(8) 0.002(7) -0.004(6) -0.008(7)
C1 0.018(5) 0.055(9) 0.017(5) -0.005(6) -0.013(4) -0.003(6)
C40 0.037(7) 0.048(9) 0.021(6) 0.001(6) -0.015(5) -0.004(6)
C3 0.010(5) 0.060(10) 0.028(6) -0.007(6) -0.005(4) 0.003(5)
C2 0.016(6) 0.055(9) 0.034(7) -0.007(7) -0.008(5) 0.008(6)
C42 0.022(6) 0.060(9) 0.044(8) -0.004(7) -0.015(5) 0.003(6)
C41 0.048(8) 0.072(11) 0.040(8) -0.007(8) 0.000(6) -0.009(8)
C4 0.012(5) 0.046(9) 0.036(7) -0.014(6) 0.004(5) -0.013(5)
C9 0.025(6) 0.048(9) 0.026(6) 0.001(6) -0.001(5) -0.014(6)
C8 0.012(5) 0.053(9) 0.041(7) -0.011(7) 0.000(5) -0.003(6)
C5 0.024(6) 0.046(9) 0.040(7) -0.012(7) 0.005(5) -0.014(6)
C10 0.031(6) 0.051(9) 0.031(7) -0.007(6) -0.017(5) -0.003(6)
C6 0.018(6) 0.043(9) 0.036(7) 0.001(6) 0.000(5) -0.006(6)
C7 0.027(6) 0.033(8) 0.053(8) -0.003(7) 0.010(6) -0.005(6)
C12 0.038(7) 0.064(10) 0.050(8) -0.025(8) 0.004(6) -0.015(7)
C15 0.040(7) 0.060(10) 0.047(8) -0.003(7) -0.017(6) -0.013(7)
C13 0.025(6) 0.064(10) 0.033(7) -0.018(7) 0.004(5) -0.016(6)
C14 0.045(8) 0.111(14) 0.033(7) -0.033(9) 0.016(6) -0.020(9)
C18 0.014(5) 0.043(7) 0.015(5) -0.002(5) -0.005(4) 0.007(5)
C19 0.017(5) 0.038(7) 0.022(5) -0.010(5) -0.006(4) 0.000(5)
C20 0.014(5) 0.034(7) 0.019(5) -0.002(5) -0.003(4) -0.004(5)
C21 0.017(5) 0.047(8) 0.019(6) -0.004(6) 0.003(4) -0.009(5)
C22 0.022(6) 0.046(8) 0.038(7) -0.015(6) -0.006(5) -0.011(6)
C23 0.038(7) 0.042(8) 0.042(7) 0.013(7) -0.006(6) -0.019(6)
C17 0.017(5) 0.059(9) 0.018(6) -0.013(6) -0.003(4) -0.003(6)
C26 0.054(8) 0.037(8) 0.019(6) 0.003(6) -0.011(5) -0.001(7)
C24 0.028(6) 0.032(7) 0.020(6) 0.005(5) -0.004(5) -0.007(5)
C25 0.043(7) 0.037(8) 0.034(7) -0.001(6) 0.001(6) -0.005(6)
C16 0.020(6) 0.049(8) 0.035(7) -0.017(6) -0.014(5) 0.005(6)
C27 0.018(5) 0.043(8) 0.035(7) -0.015(6) -0.019(5) 0.008(5)
Br1 0.1212(19) 0.0820(16) 0.210(3) -0.0512(18) 0.119(2) -0.0459(14)
C39 0.043(9) 0.088(14) 0.094(13) 0.025(11) -0.018(9) 0.005(9)

loop_
_atom_type_symbol
_atom_type_description
_atom_type_scat_dispersion_real
_atom_type_scat_dispersion_imag
_atom_type_scat_source
C C 0.0033 0.0016 'International Tables Vol C Tables 4.2.6.8 and 6.1.1.4'
H H 0.0000 0.0000 'International Tables Vol C Tables 4.2.6.8 and 6.1.1.4'
N N 0.0061 0.0033 'International Tables Vol C Tables 4.2.6.8 and 6.1.1.4'
Br Br -0.2901 2.4595 'International Tables Vol C Tables 4.2.6.8 and 6.1.1.4'
Ag Ag -0.8971 1.1015 'International Tables Vol C Tables 4.2.6.8 and 6.1.1.4'

loop_
_geom_angle_atom_site_label_1
_geom_angle_atom_site_label_2
_geom_angle_atom_site_label_3
_geom_angle
_geom_angle_site_symmetry_1
_geom_angle_site_symmetry_3
N3 C28 N4 104.8(9) . .
N3 C28 Ag1 127.6(8) . 2_666
N4 C28 Ag1 127.5(7) . 2_666
C28 N3 C30 110.8(9) . .
C28 N3 C27 125.4(9) . .
C30 N3 C27 123.8(8) . .
C28 Ag1 C1 173.5(4) 2_666 .
Br2 Ag2 Br1 138.79(7) . .
Br2 Ag2 Br1 125.85(8) . 2_567
Br1 Ag2 Br1 95.33(7) . 2_567
C1 N2 C3 112.6(10) . .
C1 N2 C16 123.5(9) . .
C3 N2 C16 123.9(11) . .
C28 N4 C29 110.6(9) . .
C28 N4 C31 123.0(8) . .
C29 N4 C31 126.4(9) . .
C1 N1 C2 106.5(10) . .
C1 N1 C4 125.9(9) . .
C2 N1 C4 127.5(9) . .
C10 C11 H11A 109.5 . .
C10 C11 H11B 109.5 . .
H11A C11 H11B 109.5 . .
C10 C11 H11C 109.5 . .
H11A C11 H11C 109.5 . .
H11B C11 H11C 109.5 . .
C29 C30 N3 106.9(9) . .
C29 C30 H30 126.5 . .
N3 C30 H30 126.5 . .
C30 C29 N4 106.7(10) . .
C30 C29 H29 126.6 . .
N4 C29 H29 126.6 . .
C36 C31 C32 124.3(10) . .
C36 C31 N4 118.6(11) . .
C32 C31 N4 117.0(10) . .
C34 C33 C32 122.5(14) . .
C34 C33 H33 118.8 . .
C32 C33 H33 118.8 . .
C31 C32 C33 115.1(12) . .
C31 C32 C37 122.6(11) . .
C33 C32 C37 122.3(13) . .
C31 C36 C35 118.2(12) . .
C31 C36 C40 123.4(10) . .
C35 C36 C40 118.4(10) . .
C33 C34 C35 119.5(12) . .
C33 C34 H34 120.2 . .
C35 C34 H34 120.2 . .
C34 C35 C36 120.3(11) . .
C34 C35 H35 119.9 . .
C36 C35 H35 119.9 . .
C37 C38 H38A 109.5 . .
C37 C38 H38B 109.5 . .
H38A C38 H38B 109.5 . .
C37 C38 H38C 109.5 . .
H38A C38 H38C 109.5 . .
H38B C38 H38C 109.5 . .
C32 C37 C39 113.0(12) . .
C32 C37 C38 110.5(10) . .
C39 C37 C38 108.9(12) . .
C32 C37 H37 108.1 . .
C39 C37 H37 108.1 . .
C38 C37 H37 108.1 . .
N2 C1 N1 106.2(9) . .
N2 C1 Ag1 126.9(8) . .
N1 C1 Ag1 126.4(9) . .
C36 C40 C41 115.5(11) . .
C36 C40 C42 108.6(10) . .
C41 C40 C42 110.0(10) . .
C36 C40 H40 107.5 . .
C41 C40 H40 107.5 . .
C42 C40 H40 107.5 . .
C2 C3 N2 105.0(11) . .
C2 C3 H3 127.5 . .
N2 C3 H3 127.5 . .
C3 C2 N1 109.5(11) . .
C3 C2 H2 125.3 . .
N1 C2 H2 125.3 . .
C40 C42 H42A 109.5 . .
C40 C42 H42B 109.5 . .
H42A C42 H42B 109.5 . .
C40 C42 H42C 109.5 . .
H42A C42 H42C 109.5 . .
H42B C42 H42C 109.5 . .
C40 C41 H41A 109.5 . .
C40 C41 H41B 109.5 . .
H41A C41 H41B 109.5 . .
C40 C41 H41C 109.5 . .
H41A C41 H41C 109.5 . .
H41B C41 H41C 109.5 . .
C5 C4 N1 119.4(10) . .
C5 C4 C9 121.7(12) . .
N1 C4 C9 118.9(10) . .
C8 C9 C4 119.9(11) . .
C8 C9 C13 119.9(11) . .
C4 C9 C13 120.1(12) . .
C9 C8 C7 118.5(11) . .
C9 C8 H8 120.8 . .
C7 C8 H8 120.8 . .
C6 C5 C4 116.9(11) . .
C6 C5 C10 121.8(11) . .
C4 C5 C10 121.3(12) . .
C12 C10 C5 114.0(10) . .
C12 C10 C11 109.6(9) . .
C5 C10 C11 111.3(10) . .
C12 C10 H10 107.2 . .
C5 C10 H10 107.2 . .
C11 C10 H10 107.2 . .
C5 C6 C7 122.5(12) . .
C5 C6 H6 118.8 . .
C7 C6 H6 118.8 . .
C6 C7 C8 120.5(12) . .
C6 C7 H7 119.7 . .
C8 C7 H7 119.7 . .
C10 C12 H12A 109.5 . .
C10 C12 H12B 109.5 . .
H12A C12 H12B 109.5 . .
C10 C12 H12C 109.5 . .
H12A C12 H12C 109.5 . .
H12B C12 H12C 109.5 . .
C13 C15 H15A 109.5 . .
C13 C15 H15B 109.5 . .
H15A C15 H15B 109.5 . .
C13 C15 H15C 109.5 . .
H15A C15 H15C 109.5 . .
H15B C15 H15C 109.5 . .
C9 C13 C14 109.7(10) . .
C9 C13 C15 112.9(10) . .
C14 C13 C15 109.9(10) . .
C9 C13 H13 108.1 . .
C14 C13 H13 108.1 . .
C15 C13 H13 108.1 . .
C13 C14 H14A 109.5 . .
C13 C14 H14B 109.5 . .
H14A C14 H14B 109.5 . .
C13 C14 H14C 109.5 . .
H14A C14 H14C 109.5 . .
H14B C14 H14C 109.5 . .
C17 C18 C19 119.9(11) . .
C17 C18 H18 120.1 . .
C19 C18 H18 120.1 . .
C18 C19 C20 121.8(10) . .
C18 C19 C24 118.3(10) . .
C20 C19 C24 119.8(9) . .
C21 C20 C19 120.1(10) . .
C21 C20 H20 119.9 . .
C19 C20 H20 119.9 . .
C20 C21 C22 120.9(10) . .
C20 C21 C27 118.3(10) . .
C22 C21 C27 120.8(9) . .
C21 C22 C23 119.5(10) . .
C21 C22 H22 120.2 . .
C23 C22 H22 120.2 . .
C24 C23 C22 121.2(11) . .
C24 C23 H23 119.4 . .
C22 C23 H23 119.4 . .
C26 C17 C18 120.7(10) . .
C26 C17 C16 118.7(10) . .
C18 C17 C16 120.7(11) . .
C25 C26 C17 119.2(11) . .
C25 C26 H26 120.4 . .
C17 C26 H26 120.4 . .
C25 C24 C23 122.2(11) . .
C25 C24 C19 119.2(10) . .
C23 C24 C19 118.5(10) . .
C26 C25 C24 122.5(12) . .
C26 C25 H25 118.7 . .
C24 C25 H25 118.7 . .
N2 C16 C17 117.1(9) . .
N2 C16 H16A 108.0 . .
C17 C16 H16A 108.0 . .
N2 C16 H16B 108.0 . .
C17 C16 H16B 108.0 . .
H16A C16 H16B 107.3 . .
N3 C27 C21 108.3(9) . .
N3 C27 H27A 110.0 . .
C21 C27 H27A 110.0 . .
N3 C27 H27B 110.0 . .
C21 C27 H27B 110.0 . .
H27A C27 H27B 108.4 . .
Ag2 Br1 Ag2 84.67(7) . 2_567
C37 C39 H39A 109.5 . .
C37 C39 H39B 109.5 . .
H39A C39 H39B 109.5 . .
C37 C39 H39C 109.5 . .
H39A C39 H39C 109.5 . .
H39B C39 H39C 109.5 . .

loop_
_geom_bond_atom_site_label_1
_geom_bond_atom_site_label_2
_geom_bond_distance
_geom_bond_site_symmetry_2
C28 N3 1.342(12) .
C28 N4 1.346(13) .
C28 Ag1 2.090(10) 2_666
N3 C30 1.365(13) .
N3 C27 1.459(13) .
Ag1 C28 2.090(10) 2_666
Ag1 C1 2.093(10) .
Ag2 Br2 2.5298(18) .
Ag2 Br1 2.604(3) .
Ag2 Br1 2.606(2) 2_567
N2 C1 1.311(14) .
N2 C3 1.371(13) .
N2 C16 1.439(15) .
N4 C29 1.369(12) .
N4 C31 1.458(12) .
N1 C1 1.379(14) .
N1 C2 1.394(14) .
N1 C4 1.405(15) .
C11 C10 1.551(15) .
C11 H11A 0.9800 .
C11 H11B 0.9800 .
C11 H11C 0.9800 .
C30 C29 1.338(15) .
C30 H30 0.9500 .
C29 H29 0.9500 .
C31 C36 1.375(16) .
C31 C32 1.390(17) .
C33 C34 1.380(19) .
C33 C32 1.412(16) .
C33 H33 0.9500 .
C32 C37 1.486(17) .
C36 C35 1.398(15) .
C36 C40 1.487(17) .
C34 C35 1.384(19) .
C34 H34 0.9500 .
C35 H35 0.9500 .
C38 C37 1.541(16) .
C38 H38A 0.9800 .
C38 H38B 0.9800 .
C38 H38C 0.9800 .
C37 C39 1.50(2) .
C37 H37 1.0000 .
C40 C41 1.524(16) .
C40 C42 1.547(16) .
C40 H40 1.0000 .
C3 C2 1.330(17) .
C3 H3 0.9500 .
C2 H2 0.9500 .
C42 H42A 0.9800 .
C42 H42B 0.9800 .
C42 H42C 0.9800 .
C41 H41A 0.9800 .
C41 H41B 0.9800 .
C41 H41C 0.9800 .
C4 C5 1.403(17) .
C4 C9 1.405(15) .
C9 C8 1.355(17) .
C9 C13 1.534(16) .
C8 C7 1.416(17) .
C8 H8 0.9500 .
C5 C6 1.361(17) .
C5 C10 1.518(15) .
C10 C12 1.484(17) .
C10 H10 1.0000 .
C6 C7 1.367(16) .
C6 H6 0.9500 .
C7 H7 0.9500 .
C12 H12A 0.9800 .
C12 H12B 0.9800 .
C12 H12C 0.9800 .
C15 C13 1.561(15) .
C15 H15A 0.9800 .
C15 H15B 0.9800 .
C15 H15C 0.9800 .
C13 C14 1.560(15) .
C13 H13 1.0000 .
C14 H14A 0.9800 .
C14 H14B 0.9800 .
C14 H14C 0.9800 .
C18 C17 1.402(14) .
C18 C19 1.419(13) .
C18 H18 0.9500 .
C19 C20 1.422(14) .
C19 C24 1.424(15) .
C20 C21 1.378(13) .
C20 H20 0.9500 .
C21 C22 1.400(16) .
C21 C27 1.534(15) .
C22 C23 1.407(16) .
C22 H22 0.9500 .
C23 C24 1.402(15) .
C23 H23 0.9500 .
C17 C26 1.386(17) .
C17 C16 1.520(13) .
C26 C25 1.376(16) .
C26 H26 0.9500 .
C24 C25 1.378(16) .
C25 H25 0.9500 .
C16 H16A 0.9900 .
C16 H16B 0.9900 .
C27 H27A 0.9900 .
C27 H27B 0.9900 .
Br1 Ag2 2.606(2) 2_567
C39 H39A 0.9800 .
C39 H39B 0.9800 .
C39 H39C 0.9800 .

loop_
_platon_squeeze_void_nr
_platon_squeeze_void_average_x
_platon_squeeze_void_average_y
_platon_squeeze_void_average_z
_platon_squeeze_void_volume
_platon_squeeze_void_count_electrons
1 0.000 0.000 0.000 295.7 45.8
2 0.296 0.872 0.599 23.1 -0.6
3 0.459 0.237 0.751 21.5 -1.2
4 0.541 0.763 0.249 22.7 -0.1
5 0.704 0.128 0.401 23.1 0.0
